data_7223596
loop_
_publ_author_name
'Berger, G.'
'Robeyns, K.'
'Soubhye, J.'
'Wintjens, R.'
'Meyer, F.'

_publ_section_title
;
 Halogen bonding in a multi-connected 1,2,2-triiodo-alkene involving
 geminal and/or vicinal iodines: a crystallographic and DFT study
;
_journal_issue 5
_journal_name_full CrystEngComm
_journal_page_first 683
_journal_paper_doi 10.1039/C5CE02230D
_journal_volume 18
_journal_year 2016
_chemical_formula_moiety 'C8 H5 I3'
_chemical_formula_sum 'C8 H5 I3'
_chemical_formula_weight 481.82
_chemical_melting_point 383
_chemical_name_systematic '(1,2,2-triiodovinyl)benzene '
_space_group_crystal_system monoclinic
_space_group_IT_number 9
_space_group_name_Hall 'C -2yc'
_space_group_name_H-M_alt 'C 1 c 1'
_symmetry_space_group_name_Hall 'C -2yc'
_symmetry_space_group_name_H-M 'C 1 c 1'
_atom_sites_solution_hydrogens geom
_audit_creation_method SHELXL-2014/7
_audit_update_record
;
2015-11-06 deposited with the CCDC.
2015-12-22 downloaded from the CCDC.
;
_cell_angle_alpha 90
_cell_angle_beta 97.390(3)
_cell_angle_gamma 90
_cell_formula_units_Z 8
_cell_length_a 10.5124(3)
_cell_length_b 10.5580(3)
_cell_length_c 20.3568(7)
_cell_measurement_reflns_used 4531
_cell_measurement_temperature 296(2)
_cell_measurement_theta_max 25.1820
_cell_measurement_theta_min 3.0300
_cell_volume 2240.63(12)
_computing_cell_refinement
;
CrysAlisPro, Agilent Technologies,
Version 1.171.37.31 (release 14-01-2014 CrysAlis171 .NET)
(compiled Jan 14 2014,18:38:05)
;
_computing_data_collection MAR
_computing_data_reduction
;
CrysAlisPro, Agilent Technologies,
Version 1.171.37.31 (release 14-01-2014 CrysAlis171 .NET)
(compiled Jan 14 2014,18:38:05)
;
_computing_molecular_graphics 'MERCURY (Macrae et al., 2008)'
_computing_publication_material
;

'MERCURY (Macrae et al., 2008), Platon (Spek, 2009)'



;
_computing_structure_refinement 'SHELXL-2014/7 (Sheldrick, 2014)'
_computing_structure_solution 'SHELXS-97 (Sheldrick, 1990)'
_diffrn_ambient_temperature 296(2)
_diffrn_measured_fraction_theta_full 0.994
_diffrn_measured_fraction_theta_max 0.987
_diffrn_measurement_device_type 'MAR345 image plate'
_diffrn_measurement_method '180 images, \D\F 1.0\% '
_diffrn_radiation_monochromator 'Xenocs Fox3D mirror'
_diffrn_radiation_source 'Rigaku UltraX 18 rotating anode'
_diffrn_radiation_type MoK\a
_diffrn_radiation_wavelength 0.71073
_diffrn_reflns_av_unetI/netI 0.0691
_diffrn_reflns_laue_measured_fraction_full 0.994
_diffrn_reflns_laue_measured_fraction_max 0.987
_diffrn_reflns_limit_h_max 12
_diffrn_reflns_limit_h_min -12
_diffrn_reflns_limit_k_max 12
_diffrn_reflns_limit_k_min -11
_diffrn_reflns_limit_l_max 24
_diffrn_reflns_limit_l_min -24
_diffrn_reflns_number 3638
_diffrn_reflns_point_group_measured_fraction_full 0.953
_diffrn_reflns_point_group_measured_fraction_max 0.945
_diffrn_reflns_theta_full 25.242
_diffrn_reflns_theta_max 25.327
_diffrn_reflns_theta_min 2.837
_exptl_absorpt_coefficient_mu 8.314
_exptl_absorpt_correction_T_max 1.00000
_exptl_absorpt_correction_T_min 0.07516
_exptl_absorpt_correction_type multi-scan
_exptl_absorpt_process_details
;
CrysAlisPro, Agilent Technologies,
Version 1.171.37.31 (release 14-01-2014 CrysAlis171 .NET)
(compiled Jan 14 2014,18:38:05)
Empirical absorption correction using spherical harmonics,
 implemented in SCALE3 ABSPACK scaling algorithm.
;
_exptl_crystal_colour 'pale yellow'
_exptl_crystal_density_diffrn 2.857
_exptl_crystal_description plate
_exptl_crystal_F_000 1696
_exptl_crystal_size_max 0.30
_exptl_crystal_size_mid 0.30
_exptl_crystal_size_min 0.10
_refine_diff_density_max 1.355
_refine_diff_density_min -1.407
_refine_diff_density_rms 0.305
_refine_ls_abs_structure_details
;
 Flack x determined using 1279 quotients [(I+)-(I-)]/[(I+)+(I-)]
 (Parsons, Flack and Wagner, Acta Cryst. B69 (2013) 249-259).
;
_refine_ls_abs_structure_Flack -0.2(2)
_refine_ls_extinction_method none
_refine_ls_goodness_of_fit_ref 1.056
_refine_ls_hydrogen_treatment constr
_refine_ls_matrix_type full
_refine_ls_number_parameters 353
_refine_ls_number_reflns 3638
_refine_ls_number_restraints 262
_refine_ls_restrained_S_all 1.025
_refine_ls_R_factor_all 0.0777
_refine_ls_R_factor_gt 0.0726
_refine_ls_shift/su_max 0.000
_refine_ls_shift/su_mean 0.000
_refine_ls_structure_factor_coef Fsqd
_refine_ls_weighting_details 'w=1/[\s^2^(Fo^2^)+(0.1818P)^2^+2.8970P] where P=(Fo^2^+2Fc^2^)/3'
_refine_ls_weighting_scheme calc
_refine_ls_wR_factor_gt 0.2182
_refine_ls_wR_factor_ref 0.2233
_reflns_Friedel_coverage 0.911
_reflns_friedel_fraction_full 0.911
_reflns_friedel_fraction_max 0.902
_reflns_number_gt 3395
_reflns_number_total 3638
_reflns_threshold_expression 'I > 2\s(I)'
_cod_data_source_file c5ce02230d2.cif
_cod_data_source_block ulb_fm_mef
_cod_depositor_comments 'Adding full bibliography for 7223596.cif.'
_cod_database_code 7223596
_shelx_shelxl_version_number 2014/7
_shelx_space_group_comment
;
The symmetry employed for this shelxl refinement is uniquely defined
by the following loop, which should always be used as a source of
symmetry information in preference to the above space-group names.
They are only intended as comments.
;

loop_
_space_group_symop_operation_xyz
'x, y, z'
'x, -y, z+1/2'
'x+1/2, y+1/2, z'
'x+1/2, -y+1/2, z+1/2'

loop_
_atom_site_label
_atom_site_type_symbol
_atom_site_fract_x
_atom_site_fract_y
_atom_site_fract_z
_atom_site_U_iso_or_equiv
_atom_site_adp_type
_atom_site_occupancy
_atom_site_site_symmetry_order
_atom_site_calc_flag
_atom_site_refinement_flags_posn
_atom_site_refinement_flags_adp
_atom_site_refinement_flags_occupancy
_atom_site_disorder_assembly
_atom_site_disorder_group
C1A C 0.667(6) 0.371(6) 0.399(2) 0.09(2) Uani 0.51(7) 1 d G U P A 3
H1A H 0.6751 0.3522 0.4437 0.111 Uiso 0.51(7) 1 calc R U P A 3
C2A C 0.553(5) 0.343(7) 0.359(4) 0.08(2) Uani 0.51(7) 1 d G U P A 3
H2A H 0.4857 0.3051 0.3766 0.098 Uiso 0.51(7) 1 calc R U P A 3
C3A C 0.541(5) 0.371(7) 0.291(3) 0.09(2) Uani 0.51(7) 1 d G U P A 3
H3A H 0.4646 0.3521 0.2644 0.111 Uiso 0.51(7) 1 calc R U P A 3
C4A C 0.641(7) 0.427(7) 0.264(2) 0.09(2) Uani 0.51(7) 1 d G U P A 3
H4A H 0.6330 0.4462 0.2193 0.103 Uiso 0.51(7) 1 calc R U P A 3
C5A C 0.755(6) 0.456(5) 0.305(2) 0.074(17) Uani 0.51(7) 1 d G U P A 3
H5A H 0.8225 0.4934 0.2864 0.089 Uiso 0.51(7) 1 calc R U P A 3
C6A C 0.768(5) 0.427(5) 0.372(2) 0.055(12) Uani 0.51(7) 1 d G U P A 3
C7A C 0.896(7) 0.426(7) 0.419(3) 0.061(14) Uani 0.51(7) 1 d . U P A 3
C8A C 0.981(6) 0.345(6) 0.441(2) 0.054(13) Uani 0.51(7) 1 d . U P A 3
I9A I 0.892(2) 0.609(2) 0.4650(12) 0.129(10) Uani 0.51(7) 1 d . . P A 3
I10A I 0.9830(16) 0.1712(19) 0.3913(9) 0.075(5) Uani 0.51(7) 1 d . . P A 3
I11A I 1.141(3) 0.398(4) 0.5092(16) 0.104(7) Uani 0.51(7) 1 d . . P A 3
C1B C 0.672(3) 0.339(4) 0.3825(15) 0.054(13) Uani 0.49(7) 1 d G U P A 4
H1B H 0.6683 0.3064 0.4247 0.065 Uiso 0.49(7) 1 calc R U P A 4
C2B C 0.560(3) 0.351(4) 0.338(2) 0.049(12) Uani 0.49(7) 1 d G U P A 4
H2B H 0.4818 0.3268 0.3510 0.059 Uiso 0.49(7) 1 calc R U P A 4
C3B C 0.566(3) 0.400(4) 0.2753(19) 0.051(13) Uani 0.49(7) 1 d G U P A 4
H3B H 0.4908 0.4080 0.2458 0.061 Uiso 0.49(7) 1 calc R U P A 4
C4B C 0.683(4) 0.436(4) 0.2564(15) 0.060(14) Uani 0.49(7) 1 d G U P A 4
H4B H 0.6862 0.4687 0.2142 0.072 Uiso 0.49(7) 1 calc R U P A 4
C5B C 0.794(3) 0.424(4) 0.3006(17) 0.053(13) Uani 0.49(7) 1 d G U P A 4
H5B H 0.8726 0.4484 0.2879 0.064 Uiso 0.49(7) 1 calc R U P A 4
C6B C 0.789(3) 0.375(5) 0.3636(14) 0.038(10) Uani 0.49(7) 1 d G U P A 4
C7B C 0.904(5) 0.342(4) 0.405(2) 0.036(11) Uani 0.49(7) 1 d . U P A 4
C8B C 0.961(4) 0.427(5) 0.4539(19) 0.037(11) Uani 0.49(7) 1 d . U P A 4
I9B I 0.9722(15) 0.1587(17) 0.3944(7) 0.070(4) Uani 0.49(7) 1 d . . P A 4
I10B I 0.8863(11) 0.6041(10) 0.4674(4) 0.067(4) Uani 0.49(7) 1 d . . P A 4
I11B I 1.129(2) 0.3639(19) 0.5178(11) 0.072(3) Uani 0.49(7) 1 d . . P A 4
C21A C 0.688(5) 0.197(3) 0.7640(19) 0.079(15) Uani 0.66(6) 1 d G U P B 1
H21A H 0.7211 0.2781 0.7731 0.095 Uiso 0.66(6) 1 calc R U P B 1
C22A C 0.697(5) 0.107(4) 0.8139(16) 0.068(13) Uani 0.66(6) 1 d G U P B 1
H22A H 0.7350 0.1269 0.8563 0.082 Uiso 0.66(6) 1 calc R U P B 1
C23A C 0.648(5) -0.014(4) 0.8004(19) 0.076(14) Uani 0.66(6) 1 d G U P B 1
H23A H 0.6532 -0.0748 0.8338 0.091 Uiso 0.66(6) 1 calc R U P B 1
C24A C 0.590(5) -0.044(3) 0.737(2) 0.079(14) Uani 0.66(6) 1 d G U P B 1
H24A H 0.5575 -0.1252 0.7279 0.095 Uiso 0.66(6) 1 calc R U P B 1
C25A C 0.582(5) 0.046(3) 0.6870(15) 0.066(12) Uani 0.66(6) 1 d G U P B 1
H25A H 0.5436 0.0261 0.6446 0.079 Uiso 0.66(6) 1 calc R U P B 1
C26A C 0.631(5) 0.167(3) 0.7006(17) 0.083(15) Uani 0.66(6) 1 d G U P B 1
C27A C 0.630(5) 0.261(5) 0.644(3) 0.065(12) Uani 0.66(6) 1 d . U P B 1
C28A C 0.532(5) 0.332(4) 0.6253(19) 0.050(10) Uani 0.66(6) 1 d . U P B 1
I29A I 0.8003(13) 0.2451(17) 0.5985(8) 0.085(3) Uani 0.66(6) 1 d . . P B 1
I30A I 0.3639(13) 0.3423(17) 0.6719(6) 0.066(2) Uani 0.66(6) 1 d . . P B 1
I31A I 0.546(2) 0.4710(18) 0.5539(11) 0.102(5) Uani 0.66(6) 1 d . . P B 1
C21B C 0.661(6) 0.166(4) 0.756(3) 0.050(17) Uani 0.34(6) 1 d G U P B 2
H21B H 0.6945 0.2449 0.7684 0.061 Uiso 0.34(6) 1 calc R U P B 2
C22B C 0.689(5) 0.062(5) 0.797(2) 0.046(17) Uani 0.34(6) 1 d G U P B 2
H22B H 0.7421 0.0718 0.8374 0.055 Uiso 0.34(6) 1 calc R U P B 2
C23B C 0.639(5) -0.056(4) 0.779(3) 0.036(14) Uani 0.34(6) 1 d G U P B 2
H23B H 0.6580 -0.1258 0.8066 0.044 Uiso 0.34(6) 1 calc R U P B 2
C24B C 0.560(6) -0.071(4) 0.719(3) 0.060(18) Uani 0.34(6) 1 d G U P B 2
H24B H 0.5263 -0.1502 0.7068 0.072 Uiso 0.34(6) 1 calc R U P B 2
C25B C 0.531(5) 0.033(5) 0.678(2) 0.040(15) Uani 0.34(6) 1 d G U P B 2
H25B H 0.4787 0.0230 0.6379 0.048 Uiso 0.34(6) 1 calc R U P B 2
C26B C 0.582(6) 0.151(4) 0.696(2) 0.051(18) Uani 0.34(6) 1 d G U P B 2
C27B C 0.545(9) 0.276(9) 0.652(5) 0.056(18) Uani 0.34(6) 1 d . U P B 2
C28B C 0.612(7) 0.308(6) 0.613(3) 0.036(15) Uani 0.34(6) 1 d . U P B 2
I29B I 0.372(3) 0.313(5) 0.6714(17) 0.081(8) Uani 0.34(6) 1 d . . P B 2
I30B I 0.791(3) 0.259(4) 0.602(2) 0.118(13) Uani 0.34(6) 1 d . . P B 2
I31B I 0.532(2) 0.4634(17) 0.5446(13) 0.058(5) Uani 0.34(6) 1 d . . P B 2

loop_
_atom_site_aniso_label
_atom_site_aniso_U_11
_atom_site_aniso_U_22
_atom_site_aniso_U_33
_atom_site_aniso_U_23
_atom_site_aniso_U_13
_atom_site_aniso_U_12
C1A 0.10(3) 0.09(3) 0.09(3) -0.01(2) 0.02(2) 0.00(2)
C2A 0.08(3) 0.09(3) 0.08(3) 0.00(2) 0.01(2) 0.00(2)
C3A 0.09(3) 0.09(3) 0.09(3) 0.00(2) 0.01(2) 0.01(2)
C4A 0.08(3) 0.09(3) 0.08(3) 0.01(2) 0.00(2) 0.01(2)
C5A 0.09(3) 0.07(3) 0.06(2) 0.01(2) 0.00(2) 0.02(2)
C6A 0.07(2) 0.03(2) 0.06(2) -0.019(17) 0.001(17) 0.010(17)
C7A 0.07(2) 0.07(3) 0.05(2) -0.005(18) 0.009(18) 0.005(18)
C8A 0.06(2) 0.06(2) 0.033(18) -0.029(16) -0.005(17) -0.009(16)
I9A 0.123(13) 0.092(11) 0.163(17) -0.018(9) -0.007(10) 0.044(9)
I10A 0.077(6) 0.058(6) 0.089(8) -0.008(4) 0.005(5) 0.027(5)
I11A 0.089(9) 0.126(15) 0.085(8) -0.027(10) -0.032(6) 0.023(9)
C1B 0.06(2) 0.07(2) 0.031(17) -0.022(17) 0.000(15) 0.001(18)
C2B 0.044(19) 0.06(2) 0.05(2) -0.018(17) 0.003(16) 0.002(16)
C3B 0.05(2) 0.05(2) 0.05(2) 0.010(17) -0.004(18) -0.002(17)
C4B 0.06(2) 0.06(2) 0.06(2) 0.029(19) 0.002(17) 0.013(19)
C5B 0.046(19) 0.08(3) 0.039(18) 0.011(18) 0.010(15) 0.021(19)
C6B 0.039(17) 0.04(2) 0.033(16) -0.008(16) 0.006(13) 0.010(16)
C7B 0.054(19) 0.022(17) 0.031(17) -0.005(13) -0.003(15) 0.005(13)
C8B 0.032(17) 0.05(2) 0.022(16) -0.006(15) -0.011(13) 0.019(14)
I9B 0.086(6) 0.053(4) 0.060(5) 0.000(3) -0.024(4) -0.009(5)
I10B 0.080(6) 0.049(5) 0.067(6) -0.021(3) -0.002(4) 0.001(4)
I11B 0.059(4) 0.080(6) 0.071(5) -0.017(4) -0.016(3) 0.008(4)
C21A 0.09(3) 0.09(2) 0.052(19) 0.004(17) -0.013(19) -0.02(2)
C22A 0.08(2) 0.07(2) 0.051(19) 0.017(17) -0.012(17) -0.007(18)
C23A 0.09(3) 0.07(2) 0.06(2) -0.01(2) 0.005(19) -0.01(2)
C24A 0.08(3) 0.07(2) 0.08(2) 0.004(18) 0.00(2) -0.001(19)
C25A 0.07(2) 0.052(17) 0.08(2) -0.009(15) 0.008(19) 0.010(17)
C26A 0.09(3) 0.07(2) 0.09(2) 0.017(18) -0.01(2) 0.009(19)
C27A 0.04(2) 0.07(2) 0.07(2) 0.023(19) 0.001(17) 0.001(16)
C28A 0.07(2) 0.052(18) 0.031(15) 0.002(14) -0.003(14) 0.001(15)
I29A 0.070(5) 0.103(5) 0.088(5) 0.015(4) 0.032(4) 0.021(5)
I30A 0.060(3) 0.072(5) 0.066(3) 0.006(3) 0.001(2) 0.020(3)
I31A 0.139(10) 0.098(8) 0.069(5) 0.025(4) 0.018(5) 0.042(6)
C21B 0.04(3) 0.04(2) 0.06(3) 0.005(19) -0.01(2) -0.02(2)
C22B 0.06(3) 0.04(2) 0.04(2) 0.017(19) 0.00(2) -0.01(2)
C23B 0.04(2) 0.02(2) 0.04(2) 0.003(19) 0.003(19) -0.003(17)
C24B 0.06(3) 0.06(2) 0.06(3) 0.00(2) 0.00(2) 0.01(2)
C25B 0.03(3) 0.06(2) 0.03(2) -0.009(17) -0.003(18) 0.003(19)
C26B 0.05(3) 0.05(2) 0.05(3) 0.011(19) -0.01(2) 0.00(2)
C27B 0.05(3) 0.06(3) 0.06(3) 0.01(2) 0.01(2) 0.01(2)
C28B 0.04(2) 0.04(2) 0.03(2) -0.004(17) -0.014(18) 0.012(18)
I29B 0.053(7) 0.096(19) 0.097(10) 0.020(9) 0.021(6) 0.008(8)
I30B 0.096(14) 0.15(2) 0.105(17) 0.037(13) 0.025(10) 0.079(15)
I31B 0.068(7) 0.047(6) 0.062(8) 0.014(4) 0.016(5) 0.005(4)

loop_
_atom_type_symbol
_atom_type_description
_atom_type_scat_dispersion_real
_atom_type_scat_dispersion_imag
_atom_type_scat_source
C C 0.0033 0.0016 'International Tables Vol C Tables 4.2.6.8 and 6.1.1.4'
H H 0.0000 0.0000 'International Tables Vol C Tables 4.2.6.8 and 6.1.1.4'
I I -0.4742 1.8119 'International Tables Vol C Tables 4.2.6.8 and 6.1.1.4'

loop_
_geom_angle_atom_site_label_1
_geom_angle_atom_site_label_2
_geom_angle_atom_site_label_3
_geom_angle
C2A C1A C6A 120.0
C2A C1A H1A 120.0
C6A C1A H1A 120.0
C3A C2A C1A 120.0
C3A C2A H2A 120.0
C1A C2A H2A 120.0
C2A C3A C4A 120.0
C2A C3A H3A 120.0
C4A C3A H3A 120.0
C5A C4A C3A 120.0
C5A C4A H4A 120.0
C3A C4A H4A 120.0
C4A C5A C6A 120.0
C4A C5A H5A 120.0
C6A C5A H5A 120.0
C5A C6A C1A 120.0
C5A C6A C7A 125(4)
C1A C6A C7A 114(4)
C8A C7A C6A 137(6)
C8A C7A I9A 120(5)
C6A C7A I9A 101(4)
C7A C8A I10A 118(4)
C7A C8A I11A 121(5)
I10A C8A I11A 119(3)
C2B C1B C6B 120.0
C2B C1B H1B 120.0
C6B C1B H1B 120.0
C1B C2B C3B 120.0
C1B C2B H2B 120.0
C3B C2B H2B 120.0
C4B C3B C2B 120.0
C4B C3B H3B 120.0
C2B C3B H3B 120.0
C3B C4B C5B 120.0
C3B C4B H4B 120.0
C5B C4B H4B 120.0
C4B C5B C6B 120.0
C4B C5B H5B 120.0
C6B C5B H5B 120.0
C5B C6B C1B 120.0
C5B C6B C7B 121(3)
C1B C6B C7B 119(3)
C8B C7B C6B 121(3)
C8B C7B I9B 123(3)
C6B C7B I9B 117(3)
C7B C8B I10B 122(3)
C7B C8B I11B 118(3)
I10B C8B I11B 120(2)
C22A C21A C26A 120.0
C22A C21A H21A 120.0
C26A C21A H21A 120.0
C23A C22A C21A 120.0
C23A C22A H22A 120.0
C21A C22A H22A 120.0
C24A C23A C22A 120.0
C24A C23A H23A 120.0
C22A C23A H23A 120.0
C25A C24A C23A 120.0
C25A C24A H24A 120.0
C23A C24A H24A 120.0
C24A C25A C26A 120.0
C24A C25A H25A 120.0
C26A C25A H25A 120.0
C25A C26A C21A 120.0
C25A C26A C27A 119(3)
C21A C26A C27A 121(3)
C28A C27A C26A 123(5)
C28A C27A I29A 126(4)
C26A C27A I29A 111(4)
C27A C28A I31A 120(4)
C27A C28A I30A 125(4)
I31A C28A I30A 114(2)
C22B C21B C26B 120.0
C22B C21B H21B 120.0
C26B C21B H21B 120.0
C23B C22B C21B 120.0
C23B C22B H22B 120.0
C21B C22B H22B 120.0
C24B C23B C22B 120.0
C24B C23B H23B 120.0
C22B C23B H23B 120.0
C23B C24B C25B 120.0
C23B C24B H24B 120.0
C25B C24B H24B 120.0
C24B C25B C26B 120.0
C24B C25B H25B 120.0
C26B C25B H25B 120.0
C25B C26B C21B 120.0
C25B C26B C27B 122(5)
C21B C26B C27B 118(5)
C28B C27B C26B 120(8)
C28B C27B I29B 137(8)
C26B C27B I29B 102(6)
C27B C28B I30B 131(7)
C27B C28B I31B 115(6)
I30B C28B I31B 114(4)

loop_
_geom_bond_atom_site_label_1
_geom_bond_atom_site_label_2
_geom_bond_distance
C1A C2A 1.3900
C1A C6A 1.3900
C1A H1A 0.9300
C2A C3A 1.3900
C2A H2A 0.9300
C3A C4A 1.3900
C3A H3A 0.9300
C4A C5A 1.3900
C4A H4A 0.9300
C5A C6A 1.3900
C5A H5A 0.9300
C6A C7A 1.55(8)
C7A C8A 1.28(10)
C7A I9A 2.15(7)
C8A I10A 2.09(6)
C8A I11A 2.12(6)
C1B C2B 1.3900
C1B C6B 1.3900
C1B H1B 0.9300
C2B C3B 1.3900
C2B H2B 0.9300
C3B C4B 1.3900
C3B H3B 0.9300
C4B C5B 1.3900
C4B H4B 0.9300
C5B C6B 1.3900
C5B H5B 0.9300
C6B C7B 1.42(5)
C7B C8B 1.42(6)
C7B I9B 2.08(4)
C8B I10B 2.06(5)
C8B I11B 2.15(4)
C21A C22A 1.3900
C21A C26A 1.3900
C21A H21A 0.9300
C22A C23A 1.3900
C22A H22A 0.9300
C23A C24A 1.3900
C23A H23A 0.9300
C24A C25A 1.3900
C24A H24A 0.9300
C25A C26A 1.3900
C25A H25A 0.9300
C26A C27A 1.51(6)
C27A C28A 1.29(8)
C27A I29A 2.13(6)
C28A I31A 2.09(5)
C28A I30A 2.12(5)
C21B C22B 1.3900
C21B C26B 1.3900
C21B H21B 0.9300
C22B C23B 1.3900
C22B H22B 0.9300
C23B C24B 1.3900
C23B H23B 0.9300
C24B C25B 1.3900
C24B H24B 0.9300
C25B C26B 1.3900
C25B H25B 0.9300
C26B C27B 1.61(11)
C27B C28B 1.17(14)
C27B I29B 1.95(10)
C28B I30B 1.99(8)
C28B I31B 2.25(7)

loop_
_geom_torsion_atom_site_label_1
_geom_torsion_atom_site_label_2
_geom_torsion_atom_site_label_3
_geom_torsion_atom_site_label_4
_geom_torsion
C6A C1A C2A C3A 0.0
C1A C2A C3A C4A 0.0
C2A C3A C4A C5A 0.0
C3A C4A C5A C6A 0.0
C4A C5A C6A C1A 0.0
C4A C5A C6A C7A 166(6)
C2A C1A C6A C5A 0.0
C2A C1A C6A C7A -167(5)
C5A C6A C7A C8A -94(8)
C1A C6A C7A C8A 73(8)
C5A C6A C7A I9A 99(4)
C1A C6A C7A I9A -95(4)
C6A C7A C8A I10A 16(10)
I9A C7A C8A I10A -178(3)
C6A C7A C8A I11A -178(5)
I9A C7A C8A I11A -12(7)
C6B C1B C2B C3B 0.0
C1B C2B C3B C4B 0.0
C2B C3B C4B C5B 0.0
C3B C4B C5B C6B 0.0
C4B C5B C6B C1B 0.0
C4B C5B C6B C7B 169(4)
C2B C1B C6B C5B 0.0
C2B C1B C6B C7B -169(4)
C5B C6B C7B C8B 97(5)
C1B C6B C7B C8B -94(4)
C5B C6B C7B I9B -87(4)
C1B C6B C7B I9B 82(4)
C6B C7B C8B I10B -1(6)
I9B C7B C8B I10B -176(2)
C6B C7B C8B I11B 177(3)
I9B C7B C8B I11B 1(5)
C26A C21A C22A C23A 0.0
C21A C22A C23A C24A 0.0
C22A C23A C24A C25A 0.0
C23A C24A C25A C26A 0.0
C24A C25A C26A C21A 0.0
C24A C25A C26A C27A 175(5)
C22A C21A C26A C25A 0.0
C22A C21A C26A C27A -175(5)
C25A C26A C27A C28A 86(6)
C21A C26A C27A C28A -98(6)
C25A C26A C27A I29A -89(4)
C21A C26A C27A I29A 87(4)
C26A C27A C28A I31A 174(4)
I29A C27A C28A I31A -12(6)
C26A C27A C28A I30A 5(7)
I29A C27A C28A I30A 179(2)
C26B C21B C22B C23B 0.0
C21B C22B C23B C24B 0.0
C22B C23B C24B C25B 0.0
C23B C24B C25B C26B 0.0
C24B C25B C26B C21B 0.0
C24B C25B C26B C27B -176(6)
C22B C21B C26B C25B 0.0
C22B C21B C26B C27B 177(6)
C25B C26B C27B C28B -94(9)
C21B C26B C27B C28B 90(9)
C25B C26B C27B I29B 75(6)
C21B C26B C27B I29B -101(5)
C26B C27B C28B I30B -17(12)
I29B C27B C28B I30B 179(6)
C26B C27B C28B I31B 171(5)
I29B C27B C28B I31B 6(12)
